data_1504844
loop_
_publ_author_name
'Imase, Hidetomo'
'Noguchi, Keiichi'
'Hirano, Masao'
'Tanaka, Ken'

_publ_section_title
;
 Convergent and rapid assembly of substituted 2-pyridones through
 formation of N-alkenyl alkynylamides followed by gold-catalyzed
 cycloisomerization.
;
_journal_issue 16
_journal_name_full 'Organic letters'
_journal_page_first 3563
_journal_page_last 3566
_journal_paper_doi 10.1021/ol801466f
_journal_volume 10
_journal_year 2008
_chemical_formula_moiety 'C19 H17 N O'
_chemical_formula_sum 'C19 H17 N O'
_chemical_formula_weight 275.34
_chemical_name_systematic
;
 1-Benzyl-4-phenyl-1,5,6,7-tetrahydro-[1]pyrindin-2-one
;
_space_group_IT_number 14
_symmetry_cell_setting monoclinic
_symmetry_Int_Tables_number 14
_symmetry_space_group_name_Hall '-P 2yn'
_symmetry_space_group_name_H-M 'P 1 21/n 1'
_atom_sites_solution_hydrogens difmap
_atom_sites_solution_primary direct
_atom_sites_solution_secondary difmap
_cell_angle_alpha 90.00
_cell_angle_beta 102.5400(10)
_cell_angle_gamma 90.00
_cell_formula_units_Z 4
_cell_length_a 9.41594(17)
_cell_length_b 9.23042(17)
_cell_length_c 17.4324(3)
_cell_measurement_reflns_used 20905
_cell_measurement_temperature 193
_cell_measurement_theta_max 68.2
_cell_measurement_theta_min 4.8
_cell_volume 1478.96(5)
_computing_cell_refinement PROCESS-AUTO
_computing_data_collection PROCESS-AUTO
_computing_data_reduction CrystalStructure
_computing_publication_material 'SHELXL-97 (Sheldrick, 1997)'
_computing_structure_refinement 'SHELXL-97 (Sheldrick, 1997)'
_computing_structure_solution SIR2004
_diffrn_ambient_temperature 193
_diffrn_detector_area_resol_mean 10.00
_diffrn_measured_fraction_theta_full 0.999
_diffrn_measured_fraction_theta_max 0.999
_diffrn_measurement_device_type 'Rigaku RAXIS-RAPID'
_diffrn_measurement_method \w
_diffrn_radiation_monochromator graphite
_diffrn_radiation_source 'rotating anode'
_diffrn_radiation_type CuK\a
_diffrn_radiation_wavelength 1.54187
_diffrn_reflns_av_R_equivalents 0.0322
_diffrn_reflns_av_sigmaI/netI 0.0148
_diffrn_reflns_limit_h_max 11
_diffrn_reflns_limit_h_min -11
_diffrn_reflns_limit_k_max 11
_diffrn_reflns_limit_k_min -11
_diffrn_reflns_limit_l_max 20
_diffrn_reflns_limit_l_min -20
_diffrn_reflns_number 25715
_diffrn_reflns_theta_full 68.22
_diffrn_reflns_theta_max 68.22
_diffrn_reflns_theta_min 4.95
_exptl_absorpt_coefficient_mu 0.595
_exptl_absorpt_correction_T_max 0.788
_exptl_absorpt_correction_T_min 0.678
_exptl_absorpt_correction_type numerical
_exptl_absorpt_process_details
;
    Higashi, T. (1999). Program for Absorption Correction.
    Rigaku Corporation, Tokyo, Japan.
;
_exptl_crystal_colour colorless
_exptl_crystal_density_diffrn 1.237
_exptl_crystal_density_method 'not measured'
_exptl_crystal_description block
_exptl_crystal_F_000 584
_exptl_crystal_size_max 0.40
_exptl_crystal_size_mid 0.40
_exptl_crystal_size_min 0.40
_refine_diff_density_max 0.159
_refine_diff_density_min -0.199
_refine_diff_density_rms 0.031
_refine_ls_extinction_coef 0.0084(7)
_refine_ls_extinction_expression Fc^*^=kFc[1+0.001xFc^2^\l^3^/sin(2\q)]^-1/4^
_refine_ls_extinction_method SHELXL
_refine_ls_goodness_of_fit_ref 1.058
_refine_ls_hydrogen_treatment constr
_refine_ls_matrix_type full
_refine_ls_number_parameters 192
_refine_ls_number_reflns 2692
_refine_ls_number_restraints 1
_refine_ls_restrained_S_all 1.060
_refine_ls_R_factor_all 0.0426
_refine_ls_R_factor_gt 0.0397
_refine_ls_shift/su_max 0.001
_refine_ls_shift/su_mean 0.000
_refine_ls_structure_factor_coef Fsqd
_refine_ls_weighting_details 'calc w=1/[\s^2^(Fo^2^)+(0.0554P)^2^+0.2878P] where P=(Fo^2^+2Fc^2^)/3'
_refine_ls_weighting_scheme calc
_refine_ls_wR_factor_gt 0.1088
_refine_ls_wR_factor_ref 0.1113
_reflns_number_gt 2432
_reflns_number_total 2692
_reflns_threshold_expression >2sigma(I)
_cod_data_source_file ol801466f-file001.cif
_cod_data_source_block I
_cod_database_code 1504844

loop_
_symmetry_equiv_pos_site_id
_symmetry_equiv_pos_as_xyz
1 +X,+Y,+Z
2 1/2-X,1/2+Y,1/2-Z
3 -X,-Y,-Z
4 1/2+X,1/2-Y,1/2+Z

loop_
_atom_site_label
_atom_site_type_symbol
_atom_site_fract_x
_atom_site_fract_y
_atom_site_fract_z
_atom_site_U_iso_or_equiv
_atom_site_adp_type
_atom_site_occupancy
_atom_site_symmetry_multiplicity
_atom_site_calc_flag
_atom_site_refinement_flags
O1 O 0.38654(11) 0.13628(11) 0.91511(6) 0.0613(3) Uani 1 1 d .
N1 N 0.17335(11) 0.24614(11) 0.92510(6) 0.0460(3) Uani 1 1 d .
C1 C 0.23013(13) 0.48448(15) 0.87202(8) 0.0494(3) Uani 1 1 d .
C2 C 0.31572(16) 0.52495(16) 0.94376(10) 0.0614(4) Uani 1 1 d .
H2 H 0.3415 0.4545 0.9841 0.074 Uiso 1 1 calc R
C3 C 0.36472(18) 0.66642(17) 0.95797(13) 0.0756(5) Uani 1 1 d .
H3 H 0.4228 0.6917 1.0078 0.091 Uiso 1 1 calc R
C4 C 0.3302(2) 0.76882(18) 0.90107(14) 0.0828(6) Uani 1 1 d U
H4 H 0.3645 0.8653 0.9107 0.099 Uiso 1 1 calc R
C5 C 0.2454(2) 0.73148(18) 0.82972(13) 0.0836(6) Uani 1 1 d U
H5 H 0.2206 0.8033 0.7900 0.100 Uiso 1 1 calc R
C6 C 0.19420(17) 0.58929(17) 0.81394(9) 0.0642(4) Uani 1 1 d .
H6 H 0.1356 0.5651 0.7640 0.077 Uiso 1 1 calc R
C7 C 0.17944(16) 0.33022(16) 0.85447(8) 0.0558(4) Uani 1 1 d .
H7A H 0.0815 0.3316 0.8194 0.067 Uiso 1 1 calc R
H7B H 0.2462 0.2813 0.8260 0.067 Uiso 1 1 calc R
C8 C 0.28880(14) 0.15042(13) 0.95241(8) 0.0473(3) Uani 1 1 d .
C9 C 0.28434(13) 0.07510(13) 1.02309(8) 0.0467(3) Uani 1 1 d .
H9 H 0.3602 0.0087 1.0435 0.056 Uiso 1 1 calc R
C10 C 0.17542(12) 0.09415(12) 1.06301(7) 0.0419(3) Uani 1 1 d .
C11 C 0.06108(13) 0.19135(13) 1.03056(7) 0.0451(3) Uani 1 1 d .
H11 H -0.0163 0.2057 1.0568 0.054 Uiso 1 1 calc R
C12 C 0.06036(13) 0.26405(13) 0.96286(7) 0.0458(3) Uani 1 1 d .
C13 C -0.06208(15) 0.36223(17) 0.92598(9) 0.0601(4) Uani 1 1 d .
H13A H -0.0238 0.4593 0.9198 0.072 Uiso 1 1 calc R
H13B H -0.1328 0.3676 0.9597 0.072 Uiso 1 1 calc R
H13C H -0.1098 0.3241 0.8744 0.072 Uiso 1 1 calc R
C14 C 0.17597(13) 0.01744(13) 1.13839(7) 0.0448(3) Uani 1 1 d .
C15 C 0.29931(16) -0.05294(18) 1.18026(9) 0.0654(4) Uani 1 1 d .
H15 H 0.3853 -0.0539 1.1601 0.079 Uiso 1 1 calc R
C16 C 0.29887(18) -0.1216(2) 1.25070(11) 0.0775(5) Uani 1 1 d .
H16 H 0.3841 -0.1697 1.2780 0.093 Uiso 1 1 calc R
C17 C 0.17685(18) -0.12101(18) 1.28174(9) 0.0665(4) Uani 1 1 d .
H17 H 0.1775 -0.1675 1.3304 0.080 Uiso 1 1 calc R
C18 C 0.05399(17) -0.05234(17) 1.24141(9) 0.0630(4) Uani 1 1 d .
H18 H -0.0310 -0.0509 1.2624 0.076 Uiso 1 1 calc R
C19 C 0.05300(15) 0.01497(15) 1.17015(8) 0.0541(3) Uani 1 1 d .
H19 H -0.0337 0.0603 1.1425 0.065 Uiso 1 1 calc R

loop_
_atom_site_aniso_label
_atom_site_aniso_U_11
_atom_site_aniso_U_22
_atom_site_aniso_U_33
_atom_site_aniso_U_23
_atom_site_aniso_U_13
_atom_site_aniso_U_12
O1 0.0655(6) 0.0527(6) 0.0762(7) -0.0028(5) 0.0381(5) -0.0001(5)
N1 0.0521(6) 0.0384(6) 0.0481(6) -0.0046(4) 0.0121(5) -0.0054(4)
C1 0.0445(7) 0.0467(7) 0.0599(8) 0.0067(6) 0.0179(6) 0.0033(5)
C2 0.0562(8) 0.0432(7) 0.0790(10) -0.0001(7) 0.0016(7) -0.0002(6)
C3 0.0558(9) 0.0485(9) 0.1227(15) -0.0137(9) 0.0196(9) -0.0039(7)
C4 0.0889(12) 0.0438(8) 0.1391(16) -0.0045(10) 0.0757(12) -0.0013(8)
C5 0.1211(15) 0.0486(9) 0.1080(13) 0.0274(9) 0.0838(12) 0.0299(9)
C6 0.0715(9) 0.0665(9) 0.0643(8) 0.0161(7) 0.0361(7) 0.0224(7)
C7 0.0648(8) 0.0553(8) 0.0465(7) -0.0006(6) 0.0105(6) -0.0078(6)
C8 0.0498(7) 0.0352(6) 0.0599(7) -0.0084(5) 0.0186(6) -0.0047(5)
C9 0.0452(6) 0.0354(6) 0.0616(7) -0.0014(5) 0.0160(5) 0.0011(5)
C10 0.0399(6) 0.0325(6) 0.0538(7) -0.0048(5) 0.0113(5) -0.0041(5)
C11 0.0405(6) 0.0409(7) 0.0550(7) -0.0036(5) 0.0128(5) -0.0012(5)
C12 0.0436(6) 0.0386(6) 0.0536(7) -0.0049(5) 0.0073(5) -0.0034(5)
C13 0.0527(8) 0.0563(8) 0.0681(9) 0.0084(7) 0.0061(7) 0.0044(6)
C14 0.0441(6) 0.0351(6) 0.0554(7) -0.0019(5) 0.0114(5) -0.0040(5)
C15 0.0484(8) 0.0737(10) 0.0753(9) 0.0203(8) 0.0158(7) 0.0064(7)
C16 0.0618(9) 0.0857(12) 0.0821(11) 0.0324(10) 0.0092(8) 0.0079(8)
C17 0.0737(10) 0.0624(9) 0.0632(9) 0.0146(7) 0.0144(7) -0.0085(8)
C18 0.0659(9) 0.0587(9) 0.0710(9) 0.0060(7) 0.0292(7) -0.0024(7)
C19 0.0519(7) 0.0497(7) 0.0639(8) 0.0036(6) 0.0193(6) 0.0029(6)

loop_
_atom_type_symbol
_atom_type_description
_atom_type_scat_dispersion_real
_atom_type_scat_dispersion_imag
_atom_type_scat_source
C C 0.0181 0.0091 'International Tables Vol C Tables 4.2.6.8 and 6.1.1.4'
H H 0.0000 0.0000 'International Tables Vol C Tables 4.2.6.8 and 6.1.1.4'
O O 0.0492 0.0322 'International Tables Vol C Tables 4.2.6.8 and 6.1.1.4'
N N 0.0311 0.0180 'International Tables Vol C Tables 4.2.6.8 and 6.1.1.4'

loop_
_geom_angle_atom_site_label_1
_geom_angle_atom_site_label_2
_geom_angle_atom_site_label_3
_geom_angle
C12 N1 C8 122.41(11)
C12 N1 C7 120.84(11)
C8 N1 C7 116.74(11)
C2 C1 C6 118.23(14)
C2 C1 C7 122.23(12)
C6 C1 C7 119.51(13)
C1 C2 C3 121.36(16)
C1 C2 H2 119.3
C3 C2 H2 119.3
C4 C3 C2 120.44(19)
C4 C3 H3 119.8
C2 C3 H3 119.8
C3 C4 C5 119.25(16)
C3 C4 H4 120.4
C5 C4 H4 120.4
C4 C5 C6 121.41(16)
C4 C5 H5 119.3
C6 C5 H5 119.3
C1 C6 C5 119.30(17)
C1 C6 H6 120.4
C5 C6 H6 120.4
N1 C7 C1 113.37(11)
N1 C7 H7A 108.9
C1 C7 H7A 108.9
N1 C7 H7B 108.9
C1 C7 H7B 108.9
H7A C7 H7B 107.7
O1 C8 N1 119.73(12)
O1 C8 C9 124.45(12)
N1 C8 C9 115.82(11)
C10 C9 C8 122.89(12)
C10 C9 H9 118.6
C8 C9 H9 118.6
C9 C10 C11 117.70(11)
C9 C10 C14 121.79(11)
C11 C10 C14 120.51(11)
C12 C11 C10 121.26(11)
C12 C11 H11 119.4
C10 C11 H11 119.4
C11 C12 N1 119.87(11)
C11 C12 C13 122.07(12)
N1 C12 C13 118.05(12)
C12 C13 H13A 109.5
C12 C13 H13B 109.5
H13A C13 H13B 109.5
C12 C13 H13C 109.5
H13A C13 H13C 109.5
H13B C13 H13C 109.5
C19 C14 C15 117.18(12)
C19 C14 C10 121.04(11)
C15 C14 C10 121.78(12)
C16 C15 C14 121.12(14)
C16 C15 H15 119.4
C14 C15 H15 119.4
C17 C16 C15 120.85(15)
C17 C16 H16 119.6
C15 C16 H16 119.6
C16 C17 C18 119.00(14)
C16 C17 H17 120.5
C18 C17 H17 120.5
C17 C18 C19 120.46(14)
C17 C18 H18 119.8
C19 C18 H18 119.8
C18 C19 C14 121.37(13)
C18 C19 H19 119.3
C14 C19 H19 119.3

loop_
_geom_bond_atom_site_label_1
_geom_bond_atom_site_label_2
_geom_bond_distance
O1 C8 1.2437(15)
N1 C12 1.3772(16)
N1 C8 1.4015(16)
N1 C7 1.4670(16)
C1 C2 1.384(2)
C1 C6 1.3881(19)
C1 C7 1.5118(19)
C2 C3 1.389(2)
C2 H2 0.9500
C3 C4 1.358(3)
C3 H3 0.9500
C4 C5 1.368(3)
C4 H4 0.9500
C5 C6 1.405(3)
C5 H5 0.9500
C6 H6 0.9500
C7 H7A 0.9900
C7 H7B 0.9900
C8 C9 1.4232(18)
C9 C10 1.3700(17)
C9 H9 0.9500
C10 C11 1.4211(17)
C10 C14 1.4918(17)
C11 C12 1.3564(18)
C11 H11 0.9500
C12 C13 1.4973(18)
C13 H13A 0.9800
C13 H13B 0.9800
C13 H13C 0.9800
C14 C19 1.3877(17)
C14 C15 1.3912(19)
C15 C16 1.382(2)
C15 H15 0.9500
C16 C17 1.372(2)
C16 H16 0.9500
C17 C18 1.372(2)
C17 H17 0.9500
C18 C19 1.387(2)
C18 H18 0.9500
C19 H19 0.9500

loop_
_geom_torsion_atom_site_label_1
_geom_torsion_atom_site_label_2
_geom_torsion_atom_site_label_3
_geom_torsion_atom_site_label_4
_geom_torsion
C6 C1 C2 C3 0.1(2)
C7 C1 C2 C3 178.10(14)
C1 C2 C3 C4 -0.4(2)
C2 C3 C4 C5 0.6(2)
C3 C4 C5 C6 -0.5(2)
C2 C1 C6 C5 0.0(2)
C7 C1 C6 C5 -178.01(13)
C4 C5 C6 C1 0.1(2)
C12 N1 C7 C1 77.52(15)
C8 N1 C7 C1 -101.19(13)
C2 C1 C7 N1 24.61(19)
C6 C1 C7 N1 -157.44(12)
C12 N1 C8 O1 178.53(11)
C7 N1 C8 O1 -2.78(17)
C12 N1 C8 C9 -1.59(17)
C7 N1 C8 C9 177.09(10)
O1 C8 C9 C10 179.50(12)
N1 C8 C9 C10 -0.38(18)
C8 C9 C10 C11 1.47(18)
C8 C9 C10 C14 -177.94(11)
C9 C10 C11 C12 -0.69(17)
C14 C10 C11 C12 178.73(11)
C10 C11 C12 N1 -1.19(18)
C10 C11 C12 C13 177.44(12)
C8 N1 C12 C11 2.38(17)
C7 N1 C12 C11 -176.25(11)
C8 N1 C12 C13 -176.30(11)
C7 N1 C12 C13 5.07(17)
C9 C10 C14 C19 -167.24(12)
C11 C10 C14 C19 13.36(18)
C9 C10 C14 C15 13.52(19)
C11 C10 C14 C15 -165.88(13)
C19 C14 C15 C16 -0.3(2)
C10 C14 C15 C16 178.93(15)
C14 C15 C16 C17 -0.6(3)
C15 C16 C17 C18 0.7(3)
C16 C17 C18 C19 0.3(3)
C17 C18 C19 C14 -1.3(2)
C15 C14 C19 C18 1.3(2)
C10 C14 C19 C18 -178.01(12)
